data_4513860
loop_
_publ_author_name
'Chen, Li-Hsun'
'Chung, Tsai-Wen'
'Narhe, Bharat D.'
'Sun, Chung-Ming'

_publ_section_title
;
 A Novel Mechanistic Study on Ultrasound-Assisted, One-Pot Synthesis of
 Functionalized Benzimidazo[2,1-b]quinazolin-1(1H)-ones.
;
_journal_issue 3
_journal_name_full 'ACS combinatorial science'
_journal_page_first 162
_journal_page_last 169
_journal_paper_doi 10.1021/acscombsci.5b00186
_journal_volume 18
_journal_year 2016
_chemical_formula_sum 'C28 H31 N3 O3'
_chemical_formula_weight 457.56
_chemical_name_systematic
; 
 ? 
;
_space_group_IT_number 2
_symmetry_cell_setting triclinic
_symmetry_space_group_name_Hall '-P 1'
_symmetry_space_group_name_H-M 'P -1'
_atom_sites_solution_hydrogens geom
_atom_sites_solution_primary direct
_atom_sites_solution_secondary difmap
_audit_creation_method SHELXL-97
_cell_angle_alpha 72.798(3)
_cell_angle_beta 81.612(3)
_cell_angle_gamma 70.559(3)
_cell_formula_units_Z 2
_cell_length_a 9.8984(5)
_cell_length_b 10.7623(5)
_cell_length_c 13.0612(6)
_cell_measurement_reflns_used 5587
_cell_measurement_temperature 296(2)
_cell_measurement_theta_max 25
_cell_measurement_theta_min 2.5
_cell_volume 1251.64(11)
_computing_cell_refinement 'Bruker APEX2'
_computing_data_collection 'Bruker APEX2'
_computing_data_reduction 'Bruker APEX2'
_computing_molecular_graphics 'Bruker APEX2'
_computing_publication_material 'Bruker APEX2'
_computing_structure_refinement 'Shelxtl-97 (Sheldrick, 2008)'
_computing_structure_solution 'Shelxtl-97 (Sheldrick, 2008)'
_diffrn_ambient_temperature 296(2)
_diffrn_measured_fraction_theta_full 0.975
_diffrn_measured_fraction_theta_max 0.975
_diffrn_measurement_device_type 'CCD area detector'
_diffrn_measurement_method 'phi and omega scans'
_diffrn_radiation_monochromator graphite
_diffrn_radiation_source 'fine-focus sealed tube'
_diffrn_radiation_type MoK\a
_diffrn_radiation_wavelength 0.71073
_diffrn_reflns_av_R_equivalents 0.0484
_diffrn_reflns_av_sigmaI/netI 0.0573
_diffrn_reflns_limit_h_max 11
_diffrn_reflns_limit_h_min -11
_diffrn_reflns_limit_k_max 12
_diffrn_reflns_limit_k_min -12
_diffrn_reflns_limit_l_max 15
_diffrn_reflns_limit_l_min -15
_diffrn_reflns_number 16245
_diffrn_reflns_theta_full 25.08
_diffrn_reflns_theta_max 25.08
_diffrn_reflns_theta_min 1.63
_exptl_absorpt_coefficient_mu 0.080
_exptl_absorpt_correction_T_max 0.7452
_exptl_absorpt_correction_T_min 0.6324
_exptl_absorpt_correction_type empirical
_exptl_crystal_colour Orange
_exptl_crystal_density_diffrn 1.214
_exptl_crystal_density_meas ?
_exptl_crystal_density_method 'not measured'
_exptl_crystal_description Lamellar
_exptl_crystal_F_000 488
_exptl_crystal_size_max 0.15
_exptl_crystal_size_mid 0.10
_exptl_crystal_size_min 0.02
_refine_diff_density_max 0.365
_refine_diff_density_min -0.245
_refine_diff_density_rms 0.055
_refine_ls_extinction_method none
_refine_ls_goodness_of_fit_ref 1.056
_refine_ls_hydrogen_treatment constr
_refine_ls_matrix_type full
_refine_ls_number_parameters 326
_refine_ls_number_reflns 4333
_refine_ls_number_restraints 5
_refine_ls_restrained_S_all 1.056
_refine_ls_R_factor_all 0.1211
_refine_ls_R_factor_gt 0.0637
_refine_ls_shift/su_max 0.000
_refine_ls_shift/su_mean 0.000
_refine_ls_structure_factor_coef Fsqd
_refine_ls_weighting_details 'calc w=1/[\s^2^(Fo^2^)+(0.1089P)^2^+0.4302P] where P=(Fo^2^+2Fc^2^)/3'
_refine_ls_weighting_scheme calc
_refine_ls_wR_factor_gt 0.1738
_refine_ls_wR_factor_ref 0.2115
_reflns_number_gt 2470
_reflns_number_total 4333
_reflns_threshold_expression >2sigma(I)
_cod_data_source_file co5b00186_si_003.cif
_cod_data_source_block 100113_0m
_cod_depositor_comments
;
The following automatic conversions were performed:

'_symmetry_cell_setting' value 'Triclinic' changed to 'triclinic'
according to
/usr/data/users/saulius/crontab/automatic-downloads/current/ACS/lib/dictionaries/cif_core.dic
dictionary named 'cif_core.dic' version 2.4.2 from 2011-04-26.

'_exptl_crystal_density_meas' value 'not measured' was changed to '?'
- the value is perceived as not measured.

Automatic conversion script
Id: cif_fix_values 4268 2015-11-12 08:31:59Z antanas 
;
_cod_original_cell_volume 1251.64(10)
_cod_original_sg_symbol_H-M P-1
_cod_database_code 4513860

loop_
_symmetry_equiv_pos_as_xyz
'x, y, z'
'-x, -y, -z'

loop_
_atom_site_label
_atom_site_type_symbol
_atom_site_fract_x
_atom_site_fract_y
_atom_site_fract_z
_atom_site_U_iso_or_equiv
_atom_site_adp_type
_atom_site_occupancy
_atom_site_symmetry_multiplicity
_atom_site_calc_flag
_atom_site_refinement_flags
_atom_site_disorder_assembly
_atom_site_disorder_group
C1 C 0.1515(3) 0.8540(3) 0.9805(2) 0.0373(7) Uani 1 1 d . . .
C2 C 0.1694(3) 0.8106(3) 1.0888(3) 0.0445(8) Uani 1 1 d . A .
H2 H 0.2449 0.8198 1.1177 0.053 Uiso 1 1 calc R . .
C3 C 0.0692(4) 0.7515(3) 1.1542(3) 0.0499(8) Uani 1 1 d . . .
C4 C -0.0468(4) 0.7441(4) 1.1102(3) 0.0572(9) Uani 1 1 d . A .
H4 H -0.1127 0.7061 1.1556 0.069 Uiso 1 1 calc R . .
C5 C -0.0673(3) 0.7911(3) 1.0020(3) 0.0539(9) Uani 1 1 d . . .
H5 H -0.1457 0.7864 0.9735 0.065 Uiso 1 1 calc R A .
C6 C 0.0341(3) 0.8460(3) 0.9370(3) 0.0413(8) Uani 1 1 d . A .
C7 C 0.1641(3) 0.9439(3) 0.8017(3) 0.0400(7) Uani 1 1 d . A .
C8 C 0.3185(3) 1.0497(3) 0.7012(2) 0.0421(8) Uani 1 1 d . A .
C9 C 0.3503(4) 1.1362(4) 0.5936(3) 0.0560(9) Uani 1 1 d . . .
H9A H 0.2602 1.1975 0.5637 0.067 Uiso 1 1 calc R . .
H9B H 0.3954 1.0772 0.5466 0.067 Uiso 1 1 calc R . .
C10 C 0.4470(3) 1.2218(3) 0.5928(3) 0.0530(9) Uani 1 1 d . . .
C11 C 0.5740(3) 1.1289(4) 0.6607(3) 0.0560(9) Uani 1 1 d . . .
H11A H 0.6333 1.0616 0.6239 0.067 Uiso 1 1 calc R . .
H11B H 0.6316 1.1835 0.6669 0.067 Uiso 1 1 calc R . .
C12 C 0.5311(3) 1.0556(3) 0.7719(3) 0.0420(8) Uani 1 1 d . . .
C13 C 0.4033(3) 1.0142(3) 0.7857(2) 0.0377(7) Uani 1 1 d . . .
C14 C 0.3740(3) 0.9260(3) 0.8943(2) 0.0357(7) Uani 1 1 d . . .
H14 H 0.3747 0.9710 0.9493 0.043 Uiso 1 1 calc R . .
C15 C 0.4844(3) 0.7846(3) 0.9193(2) 0.0386(7) Uani 1 1 d . . .
C16 C 0.5121(4) 0.7028(4) 0.8498(3) 0.0606(10) Uani 1 1 d . . .
H16 H 0.4616 0.7340 0.7877 0.073 Uiso 1 1 calc R . .
C17 C 0.6138(5) 0.5751(4) 0.8715(4) 0.0749(12) Uani 1 1 d . . .
H17 H 0.6306 0.5203 0.8248 0.090 Uiso 1 1 calc R . .
C18 C 0.6893(4) 0.5303(4) 0.9618(4) 0.0742(12) Uani 1 1 d . . .
H18 H 0.7591 0.4453 0.9759 0.089 Uiso 1 1 calc R . .
C19 C 0.6632(4) 0.6091(4) 1.0314(4) 0.0691(11) Uani 1 1 d . . .
H19 H 0.7149 0.5778 1.0929 0.083 Uiso 1 1 calc R . .
C20 C 0.5596(4) 0.7359(3) 1.0106(3) 0.0533(9) Uani 1 1 d . . .
H20 H 0.5408 0.7885 1.0591 0.064 Uiso 1 1 calc R . .
C24 C -0.0493(3) 0.9032(4) 0.7500(3) 0.0531(9) Uani 1 1 d . A .
H24A H -0.0312 0.9627 0.6810 0.064 Uiso 1 1 calc R . .
H24B H -0.1483 0.9408 0.7735 0.064 Uiso 1 1 calc R . .
C25 C -0.0255(4) 0.7593(5) 0.7372(4) 0.0864(14) Uani 1 1 d . . .
H25 H -0.0466 0.7034 0.8081 0.104 Uiso 1 1 calc R . .
C26 C -0.1367(5) 0.7689(6) 0.6642(5) 0.123(2) Uani 1 1 d . . .
H26A H -0.1227 0.8263 0.5943 0.185 Uiso 1 1 calc R . .
H26B H -0.2311 0.8071 0.6936 0.185 Uiso 1 1 calc R . .
H26C H -0.1267 0.6792 0.6586 0.185 Uiso 1 1 calc R . .
C27 C 0.1209(6) 0.6911(6) 0.7050(5) 0.132(2) Uani 1 1 d . . .
H27A H 0.1492 0.7466 0.6386 0.198 Uiso 1 1 calc R . .
H27B H 0.1264 0.6043 0.6957 0.198 Uiso 1 1 calc R . .
H27C H 0.1839 0.6773 0.7595 0.198 Uiso 1 1 calc R . .
C28 C 0.4999(5) 1.2767(5) 0.4775(3) 0.0803(13) Uani 1 1 d . . .
H28A H 0.4191 1.3267 0.4337 0.120 Uiso 1 1 calc R . .
H28B H 0.5595 1.2017 0.4500 0.120 Uiso 1 1 calc R . .
H28C H 0.5543 1.3361 0.4766 0.120 Uiso 1 1 calc R . .
C29 C 0.3654(4) 1.3406(4) 0.6418(3) 0.0743(12) Uani 1 1 d . . .
H29A H 0.3316 1.3055 0.7138 0.111 Uiso 1 1 calc R . .
H29B H 0.2851 1.3992 0.5995 0.111 Uiso 1 1 calc R . .
H29C H 0.4281 1.3917 0.6427 0.111 Uiso 1 1 calc R . .
N1 N 0.2287(2) 0.9156(2) 0.89437(19) 0.0378(6) Uani 1 1 d . . .
N2 N 0.0451(2) 0.8991(3) 0.8274(2) 0.0436(7) Uani 1 1 d . . .
N3 N 0.2000(3) 1.0080(3) 0.7051(2) 0.0458(7) Uani 1 1 d . . .
O1 O 0.6064(2) 1.0276(2) 0.84806(18) 0.0522(6) Uani 1 1 d . . .
C21 C 0.1146(9) 0.6903(19) 1.2712(11) 0.051(2) Uani 0.483(5) 1 d PD A 1
O2 O 0.0123(19) 0.6359(19) 1.3346(8) 0.0636(14) Uani 0.483(5) 1 d PD A 1
O3 O 0.2190(10) 0.6782(9) 1.3074(6) 0.0837(18) Uani 0.483(5) 1 d PD A 1
C22 C 0.0439(13) 0.5751(13) 1.4429(7) 0.109(3) Uani 0.483(5) 1 d PD A 1
H22A H 0.1000 0.4811 1.4519 0.164 Uiso 0.483(5) 1 calc PR A 1
H22B H -0.0438 0.5804 1.4864 0.164 Uiso 0.483(5) 1 calc PR A 1
H22C H 0.0972 0.6223 1.4645 0.164 Uiso 0.483(5) 1 calc PR A 1
C21' C 0.0596(9) 0.7034(18) 1.2691(11) 0.051(2) Uani 0.517(5) 1 d PD A 2
O2' O 0.1514(7) 0.7489(7) 1.3108(5) 0.0636(14) Uani 0.517(5) 1 d PD A 2
O3' O -0.003(2) 0.629(2) 1.3186(8) 0.0837(18) Uani 0.517(5) 1 d PD A 2
C22' C 0.1500(11) 0.7025(12) 1.4233(6) 0.109(3) Uani 0.517(5) 1 d PD A 2
H22D H 0.0526 0.7194 1.4521 0.164 Uiso 0.517(5) 1 calc PR A 2
H22E H 0.1970 0.7502 1.4506 0.164 Uiso 0.517(5) 1 calc PR A 2
H22F H 0.1994 0.6063 1.4443 0.164 Uiso 0.517(5) 1 calc PR A 2

loop_
_atom_site_aniso_label
_atom_site_aniso_U_11
_atom_site_aniso_U_22
_atom_site_aniso_U_33
_atom_site_aniso_U_23
_atom_site_aniso_U_13
_atom_site_aniso_U_12
C1 0.0310(15) 0.0328(17) 0.0478(19) -0.0151(14) 0.0066(13) -0.0092(12)
C2 0.0432(17) 0.0421(19) 0.051(2) -0.0169(16) 0.0045(15) -0.0163(14)
C3 0.055(2) 0.045(2) 0.050(2) -0.0171(16) 0.0129(16) -0.0199(16)
C4 0.051(2) 0.054(2) 0.070(3) -0.0219(19) 0.0210(18) -0.0242(17)
C5 0.0361(17) 0.058(2) 0.075(3) -0.0244(19) 0.0082(17) -0.0226(16)
C6 0.0313(15) 0.0391(18) 0.056(2) -0.0173(15) 0.0030(14) -0.0122(13)
C7 0.0347(16) 0.0405(18) 0.049(2) -0.0172(15) -0.0015(14) -0.0123(13)
C8 0.0404(17) 0.0436(19) 0.0443(19) -0.0125(15) -0.0005(14) -0.0156(14)
C9 0.056(2) 0.062(2) 0.048(2) -0.0075(17) -0.0033(16) -0.0213(18)
C10 0.0493(19) 0.054(2) 0.050(2) -0.0019(17) 0.0015(16) -0.0208(17)
C11 0.0399(18) 0.064(2) 0.061(2) -0.0067(18) 0.0034(16) -0.0237(16)
C12 0.0363(16) 0.0396(18) 0.050(2) -0.0133(15) -0.0015(15) -0.0107(13)
C13 0.0307(15) 0.0399(18) 0.0433(18) -0.0119(14) -0.0018(13) -0.0109(13)
C14 0.0289(14) 0.0394(17) 0.0426(17) -0.0137(14) -0.0022(13) -0.0127(13)
C15 0.0341(15) 0.0365(17) 0.0483(19) -0.0117(15) 0.0006(14) -0.0153(13)
C16 0.063(2) 0.053(2) 0.065(2) -0.0249(19) -0.0068(18) -0.0062(18)
C17 0.079(3) 0.051(2) 0.096(3) -0.038(2) 0.004(3) -0.008(2)
C18 0.053(2) 0.046(2) 0.114(4) -0.019(2) -0.011(2) -0.0024(18)
C19 0.062(2) 0.050(2) 0.089(3) -0.010(2) -0.028(2) -0.0070(19)
C20 0.055(2) 0.042(2) 0.066(2) -0.0162(17) -0.0135(18) -0.0127(16)
C24 0.0372(17) 0.062(2) 0.067(2) -0.0248(18) -0.0111(16) -0.0148(15)
C25 0.063(3) 0.100(3) 0.116(4) -0.062(3) -0.020(2) -0.016(2)
C26 0.088(3) 0.141(5) 0.179(6) -0.091(4) -0.035(4) -0.031(3)
C27 0.100(4) 0.128(5) 0.178(6) -0.098(5) -0.038(4) 0.015(4)
C28 0.078(3) 0.097(3) 0.061(3) 0.005(2) 0.001(2) -0.046(2)
C29 0.072(3) 0.059(3) 0.085(3) -0.009(2) -0.002(2) -0.022(2)
N1 0.0330(13) 0.0416(15) 0.0421(15) -0.0124(12) 0.0001(11) -0.0152(11)
N2 0.0307(13) 0.0487(16) 0.0558(17) -0.0166(13) -0.0031(12) -0.0152(11)
N3 0.0418(15) 0.0531(17) 0.0481(17) -0.0136(14) -0.0055(12) -0.0203(13)
O1 0.0427(12) 0.0621(15) 0.0585(15) -0.0143(12) -0.0066(11) -0.0244(11)
C21 0.029(6) 0.057(4) 0.062(3) -0.015(2) 0.014(5) -0.015(7)
O2 0.070(3) 0.080(3) 0.048(3) -0.010(3) 0.003(2) -0.040(2)
O3 0.103(5) 0.096(4) 0.060(4) -0.008(3) 0.008(3) -0.057(3)
C22 0.125(6) 0.169(7) 0.054(4) 0.003(4) -0.003(4) -0.100(6)
C21' 0.029(6) 0.057(4) 0.062(3) -0.015(2) 0.014(5) -0.015(7)
O2' 0.070(3) 0.080(3) 0.048(3) -0.010(3) 0.003(2) -0.040(2)
O3' 0.103(5) 0.096(4) 0.060(4) -0.008(3) 0.008(3) -0.057(3)
C22' 0.125(6) 0.169(7) 0.054(4) 0.003(4) -0.003(4) -0.100(6)

loop_
_atom_type_symbol
_atom_type_description
_atom_type_scat_dispersion_real
_atom_type_scat_dispersion_imag
_atom_type_scat_source
C C 0.0033 0.0016 'International Tables Vol C Tables 4.2.6.8 and 6.1.1.4'
H H 0.0000 0.0000 'International Tables Vol C Tables 4.2.6.8 and 6.1.1.4'
N N 0.0061 0.0033 'International Tables Vol C Tables 4.2.6.8 and 6.1.1.4'
O O 0.0106 0.0060 'International Tables Vol C Tables 4.2.6.8 and 6.1.1.4'

loop_
_geom_angle_atom_site_label_1
_geom_angle_atom_site_label_2
_geom_angle_atom_site_label_3
_geom_angle
C2 C1 N1 132.3(3)
C2 C1 C6 121.5(3)
N1 C1 C6 106.1(3)
C1 C2 C3 117.2(3)
C1 C2 H2 121.4
C3 C2 H2 121.4
C4 C3 C2 120.7(3)
C4 C3 C21' 110.6(5)
C2 C3 C21' 128.5(6)
C4 C3 C21 127.9(6)
C2 C3 C21 111.2(6)
C21' C3 C21 19.6(5)
C5 C4 C3 122.2(3)
C5 C4 H4 118.9
C3 C4 H4 118.9
C4 C5 C6 117.1(3)
C4 C5 H5 121.5
C6 C5 H5 121.5
N2 C6 C5 131.1(3)
N2 C6 C1 107.7(2)
C5 C6 C1 121.2(3)
N3 C7 N1 128.0(3)
N3 C7 N2 124.4(3)
N1 C7 N2 107.5(3)
C13 C8 N3 124.4(3)
C13 C8 C9 121.8(3)
N3 C8 C9 113.7(3)
C8 C9 C10 115.5(3)
C8 C9 H9A 108.4
C10 C9 H9A 108.4
C8 C9 H9B 108.4
C10 C9 H9B 108.4
H9A C9 H9B 107.5
C11 C10 C28 110.1(3)
C11 C10 C9 107.6(3)
C28 C10 C9 109.6(3)
C11 C10 C29 109.1(3)
C28 C10 C29 109.9(3)
C9 C10 C29 110.4(3)
C12 C11 C10 113.8(3)
C12 C11 H11A 108.8
C10 C11 H11A 108.8
C12 C11 H11B 108.8
C10 C11 H11B 108.8
H11A C11 H11B 107.7
O1 C12 C13 121.1(3)
O1 C12 C11 120.6(3)
C13 C12 C11 118.3(3)
C8 C13 C12 120.4(3)
C8 C13 C14 122.7(3)
C12 C13 C14 116.8(2)
N1 C14 C13 106.8(2)
N1 C14 C15 110.6(2)
C13 C14 C15 112.4(2)
N1 C14 H14 109.0
C13 C14 H14 109.0
C15 C14 H14 109.0
C20 C15 C16 118.5(3)
C20 C15 C14 120.8(3)
C16 C15 C14 120.7(3)
C17 C16 C15 120.8(4)
C17 C16 H16 119.6
C15 C16 H16 119.6
C18 C17 C16 119.5(4)
C18 C17 H17 120.2
C16 C17 H17 120.2
C19 C18 C17 120.5(4)
C19 C18 H18 119.8
C17 C18 H18 119.8
C18 C19 C20 120.0(4)
C18 C19 H19 120.0
C20 C19 H19 120.0
C15 C20 C19 120.7(3)
C15 C20 H20 119.7
C19 C20 H20 119.7
N2 C24 C25 111.2(3)
N2 C24 H24A 109.4
C25 C24 H24A 109.4
N2 C24 H24B 109.4
C25 C24 H24B 109.4
H24A C24 H24B 108.0
C27 C25 C26 113.8(4)
C27 C25 C24 114.3(4)
C26 C25 C24 108.5(4)
C27 C25 H25 106.6
C26 C25 H25 106.6
C24 C25 H25 106.6
C25 C26 H26A 109.5
C25 C26 H26B 109.5
H26A C26 H26B 109.5
C25 C26 H26C 109.5
H26A C26 H26C 109.5
H26B C26 H26C 109.5
C25 C27 H27A 109.5
C25 C27 H27B 109.5
H27A C27 H27B 109.5
C25 C27 H27C 109.5
H27A C27 H27C 109.5
H27B C27 H27C 109.5
C10 C28 H28A 109.5
C10 C28 H28B 109.5
H28A C28 H28B 109.5
C10 C28 H28C 109.5
H28A C28 H28C 109.5
H28B C28 H28C 109.5
C10 C29 H29A 109.5
C10 C29 H29B 109.5
H29A C29 H29B 109.5
C10 C29 H29C 109.5
H29A C29 H29C 109.5
H29B C29 H29C 109.5
C7 N1 C1 109.9(2)
C7 N1 C14 121.8(2)
C1 N1 C14 127.3(2)
C7 N2 C6 108.8(2)
C7 N2 C24 125.0(3)
C6 N2 C24 126.2(3)
C7 N3 C8 113.4(3)
O3 C21 O2 119.9(11)
O3 C21 C3 129.8(10)
O2 C21 C3 110.1(9)
C21 O2 C22 115.0(10)
O3' C21' O2' 125.5(11)
O3' C21' C3 125.7(12)
O2' C21' C3 108.3(9)
C21' O2' C22' 111.3(8)
O2' C22' H22D 109.5
O2' C22' H22E 109.5
H22D C22' H22E 109.5
O2' C22' H22F 109.5
H22D C22' H22F 109.5
H22E C22' H22F 109.5

loop_
_geom_bond_atom_site_label_1
_geom_bond_atom_site_label_2
_geom_bond_distance
C1 C2 1.370(4)
C1 N1 1.391(4)
C1 C6 1.402(4)
C2 C3 1.403(4)
C2 H2 0.9300
C3 C4 1.391(5)
C3 C21' 1.436(14)
C3 C21 1.542(14)
C4 C5 1.373(5)
C4 H4 0.9300
C5 C6 1.388(4)
C5 H5 0.9300
C6 N2 1.379(4)
C7 N3 1.308(4)
C7 N1 1.358(4)
C7 N2 1.378(4)
C8 C13 1.371(4)
C8 N3 1.378(4)
C8 C9 1.494(4)
C9 C10 1.530(5)
C9 H9A 0.9700
C9 H9B 0.9700
C10 C11 1.526(5)
C10 C28 1.530(5)
C10 C29 1.531(5)
C11 C12 1.509(4)
C11 H11A 0.9700
C11 H11B 0.9700
C12 O1 1.235(3)
C12 C13 1.446(4)
C13 C14 1.505(4)
C14 N1 1.479(3)
C14 C15 1.523(4)
C14 H14 0.9800
C15 C20 1.372(4)
C15 C16 1.384(5)
C16 C17 1.383(5)
C16 H16 0.9300
C17 C18 1.365(6)
C17 H17 0.9300
C18 C19 1.362(6)
C18 H18 0.9300
C19 C20 1.385(5)
C19 H19 0.9300
C20 H20 0.9300
C24 N2 1.456(4)
C24 C25 1.543(5)
C24 H24A 0.9700
C24 H24B 0.9700
C25 C27 1.454(6)
C25 C26 1.518(6)
C25 H25 0.9800
C26 H26A 0.9600
C26 H26B 0.9600
C26 H26C 0.9600
C27 H27A 0.9600
C27 H27B 0.9600
C27 H27C 0.9600
C28 H28A 0.9600
C28 H28B 0.9600
C28 H28C 0.9600
C29 H29A 0.9600
C29 H29B 0.9600
C29 H29C 0.9600
C21 O3 1.152(14)
C21 O2 1.385(15)
O2 C22 1.404(12)
C22 H22A 0.9600
C22 H22B 0.9600
C22 H22C 0.9600
C21' O3' 1.162(15)
C21' O2' 1.400(16)
O2' C22' 1.405(9)
C22' H22D 0.9600
C22' H22E 0.9600
C22' H22F 0.9600
